data_7703763
loop_
_publ_author_name
'Mei, Liangyong'
'Veleta, Jos\'e M'
'Bloch, Jan'
'Goodman, Hannah J.'
'Pierce-Navarro, Dominic'
'Villalobos, Alejandro'
'Gianetti, Thomas L.'

_publ_section_title
;
 Tunable carbocation-based redox active ambiphilic ligands: synthesis,
 coordination and characterization.
;
_journal_issue 45
_journal_name_full 'Dalton transactions (Cambridge, England : 2003)'
_journal_page_first 16095
_journal_page_last 16105
_journal_paper_doi 10.1039/d0dt00419g
_journal_volume 49
_journal_year 2020
_chemical_formula_moiety 'C30 H29 Cl3 Co N2 O4'
_chemical_formula_sum 'C30 H29 Cl3 Co N2 O4'
_chemical_formula_weight 646.83
_space_group_crystal_system triclinic
_space_group_IT_number 2
_space_group_name_Hall '-P 1'
_space_group_name_H-M_alt 'P -1'
_atom_sites_solution_hydrogens geom
_atom_sites_solution_primary dual
_audit_creation_date 2019-05-06
_audit_creation_method
;
Olex2 1.2
(compiled May 18 2018 14:05:52 for OlexSys, GUI svn.r5506)
;
_audit_update_record
;
2019-12-22 deposited with the CCDC.	2020-03-10 downloaded from the CCDC.
;
_cell_angle_alpha 84.043(3)
_cell_angle_beta 74.577(3)
_cell_angle_gamma 85.088(3)
_cell_formula_units_Z 2
_cell_length_a 8.7176(3)
_cell_length_b 12.5351(4)
_cell_length_c 13.2082(5)
_cell_measurement_reflns_used 6575
_cell_measurement_temperature 100.00(16)
_cell_measurement_theta_max 28.7660
_cell_measurement_theta_min 2.1940
_cell_volume 1381.31(9)
_computing_cell_refinement 'CrysAlisPro 1.171.38.46 (Rigaku OD, 2015)'
_computing_data_collection 'CrysAlisPro 1.171.38.46 (Rigaku OD, 2015)'
_computing_data_reduction 'CrysAlisPro 1.171.38.46 (Rigaku OD, 2015)'
_computing_molecular_graphics 'Olex2 (Dolomanov et al., 2009)'
_computing_publication_material 'Olex2 (Dolomanov et al., 2009)'
_computing_structure_refinement 'ShelXL (Sheldrick, 2015)'
_computing_structure_solution 'ShelXT (Sheldrick, 2015)'
_diffrn_ambient_environment N~2~
_diffrn_ambient_temperature 100.00(16)
_diffrn_detector 'CCD plate'
_diffrn_detector_area_resol_mean 16.0839
_diffrn_detector_type Sapphire3
_diffrn_measured_fraction_theta_full 1.000
_diffrn_measured_fraction_theta_max 0.999
_diffrn_measurement_details
;
List of Runs (angles in degrees, time in seconds):

  # Type    Start    End  Width  t~exp~   \w     \q     \k     \f   Frames
#--------------------------------------------------------------------------
  1  \w    -43.00  43.00   1.00    3.00    --  -24.99  57.00 -60.00   86
  2  \w    -94.00   4.00   1.00    3.00    --  -24.99 -77.00 -60.00   98
  3  \w    -25.00  66.00   1.00    3.00    --   25.46 -99.00 -90.00   91
  4  \w    -44.00  54.00   1.00    3.00    --   25.46 -77.00  30.00   98
  5  \w     -3.00  95.00   1.00    3.00    --   25.46  77.00 150.00   98
  6  \w    -25.00  66.00   1.00    3.00    --   25.46 -99.00-120.00   91
  7  \w     34.00 100.00   1.00    3.00    --   25.46 179.00-180.00   66
  8  \w    -99.00 -34.00   1.00    3.00    --  -24.99-179.00  60.00   65
  9  \w      7.00  94.00   1.00    3.00    --   25.46  57.00 -90.00   87
 10  \w      3.00  96.00   1.00    3.00    --   25.46  38.00  30.00   93
 11  \w      7.00  94.00   1.00    3.00    --   25.46  57.00  60.00   87
;
_diffrn_measurement_device 'four-circle diffractometer'
_diffrn_measurement_device_type 'Xcalibur, Sapphire3'
_diffrn_measurement_method '\w scans'
_diffrn_orient_matrix_type 'CrysAlisPro convention (1999,Acta A55,543-557)'
_diffrn_orient_matrix_UB_11 0.0248934000
_diffrn_orient_matrix_UB_12 -0.0380385000
_diffrn_orient_matrix_UB_13 -0.0382083000
_diffrn_orient_matrix_UB_21 -0.0716117000
_diffrn_orient_matrix_UB_22 0.0121212000
_diffrn_orient_matrix_UB_23 -0.0158286000
_diffrn_orient_matrix_UB_31 0.0374466000
_diffrn_orient_matrix_UB_32 0.0406789000
_diffrn_orient_matrix_UB_33 -0.0376187000
_diffrn_radiation_monochromator graphite
_diffrn_radiation_probe x-ray
_diffrn_radiation_type MoK\a
_diffrn_radiation_wavelength 0.71073
_diffrn_reflns_av_R_equivalents 0.0643
_diffrn_reflns_av_unetI/netI 0.0646
_diffrn_reflns_Laue_measured_fraction_full 1.000
_diffrn_reflns_Laue_measured_fraction_max 0.999
_diffrn_reflns_limit_h_max 11
_diffrn_reflns_limit_h_min -11
_diffrn_reflns_limit_k_max 17
_diffrn_reflns_limit_k_min -17
_diffrn_reflns_limit_l_max 18
_diffrn_reflns_limit_l_min -18
_diffrn_reflns_number 30805
_diffrn_reflns_point_group_measured_fraction_full 1.000
_diffrn_reflns_point_group_measured_fraction_max 0.999
_diffrn_reflns_theta_full 25.242
_diffrn_reflns_theta_max 29.130
_diffrn_reflns_theta_min 2.194
_diffrn_source 'fine-focus sealed X-ray tube'
_diffrn_source_type 'Enhance (Mo) X-ray Source'
_exptl_absorpt_coefficient_mu 0.952
_exptl_absorpt_correction_T_max 1.00000
_exptl_absorpt_correction_T_min 0.95963
_exptl_absorpt_correction_type multi-scan
_exptl_absorpt_process_details
;
CrysAlisPro 1.171.38.46 (Rigaku Oxford Diffraction, 2015)
Empirical absorption correction using spherical harmonics,
 implemented in SCALE3 ABSPACK scaling algorithm.
;
_exptl_crystal_colour 'metallic dark red'
_exptl_crystal_colour_lustre metallic
_exptl_crystal_colour_modifier dark
_exptl_crystal_colour_primary red
_exptl_crystal_density_diffrn 1.555
_exptl_crystal_description block
_exptl_crystal_F_000 666
_exptl_crystal_size_max 0.18
_exptl_crystal_size_mid 0.1
_exptl_crystal_size_min 0.06
_refine_diff_density_max 0.448
_refine_diff_density_min -0.469
_refine_diff_density_rms 0.092
_refine_ls_extinction_method none
_refine_ls_goodness_of_fit_ref 1.068
_refine_ls_hydrogen_treatment constr
_refine_ls_matrix_type full
_refine_ls_number_parameters 365
_refine_ls_number_reflns 7414
_refine_ls_number_restraints 0
_refine_ls_restrained_S_all 1.068
_refine_ls_R_factor_all 0.0673
_refine_ls_R_factor_gt 0.0430
_refine_ls_shift/su_max 0.001
_refine_ls_shift/su_mean 0.000
_refine_ls_structure_factor_coef Fsqd
_refine_ls_weighting_details 'w=1/[\s^2^(Fo^2^)+(0.0325P)^2^+0.3268P] where P=(Fo^2^+2Fc^2^)/3'
_refine_ls_weighting_scheme calc
_refine_ls_wR_factor_gt 0.0869
_refine_ls_wR_factor_ref 0.0990
_reflns_Friedel_coverage 0.000
_reflns_number_gt 5574
_reflns_number_total 7414
_reflns_threshold_expression 'I > 2\s(I)'
_cod_data_source_file d0dt00419g2.cif
_cod_data_source_block dpn21-c
_cod_depositor_comments 'Adding full bibliography for 7703758--7703764.cif.'
_cod_database_code 7703763
_shelx_shelxl_version_number 2016/6
_chemical_oxdiff_formula 'C30 H29 N2 O4 Co1 Cl3'
_shelx_space_group_comment
;
The symmetry employed for this shelxl refinement is uniquely defined
by the following loop, which should always be used as a source of
symmetry information in preference to the above space-group names.
They are only intended as comments.
;
_shelx_estimated_absorpt_t_max 0.945
_shelx_estimated_absorpt_t_min 0.847
_reflns_odcompleteness_completeness 87.93
_reflns_odcompleteness_iscentric 1
_reflns_odcompleteness_theta 30.44
_olex2_refinement_description
;
1. Fixed Uiso
 At 1.2 times of:
  All C(H) groups, All C(H,H) groups
 At 1.5 times of:
  All C(H,H,H) groups
2.a Secondary CH2 refined with riding coordinates:
 C24(H24A,H24B), C25(H25A,H25B)
2.b Aromatic/amide H refined with riding coordinates:
 C29(H29), C30(H30), C10(H10), C17(H17), C9(H9), C27(H27), C3(H3), C11(H11),
 C28(H28), C18(H18), C2(H2), C1(H1), C19(H19)
2.c Idealised Me refined as rotating group:
 C14(H14A,H14B,H14C), C22(H22A,H22B,H22C), C21(H21A,H21B,H21C), C23(H23A,H23B,
 H23C)
;
_olex2_submission_special_instructions 'No special instructions were received'
_oxdiff_exptl_absorpt_empirical_details
;
Empirical correction (ABSPACK) includes:
- Absorption correction using spherical harmonics
- Frame scaling
;
_oxdiff_exptl_absorpt_empirical_full_max 1.107
_oxdiff_exptl_absorpt_empirical_full_min 0.945

loop_
_space_group_symop_operation_xyz
'x, y, z'
'-x, -y, -z'

loop_
_atom_site_label
_atom_site_type_symbol
_atom_site_fract_x
_atom_site_fract_y
_atom_site_fract_z
_atom_site_U_iso_or_equiv
_atom_site_adp_type
_atom_site_occupancy
_atom_site_site_symmetry_order
_atom_site_calc_flag
_atom_site_refinement_flags_posn
_atom_site_refinement_flags_adp
_atom_site_refinement_flags_occupancy
_atom_site_disorder_assembly
_atom_site_disorder_group
Co1 Co 0.72260(4) 0.75406(2) 0.84237(2) 0.01413(9) Uani 1 1 d . . . . .
Cl3 Cl 0.78670(7) 0.62319(5) 0.95850(5) 0.02040(13) Uani 1 1 d . . . . .
Cl1 Cl 0.81528(7) 0.72787(5) 0.67054(5) 0.01848(13) Uani 1 1 d . . . . .
Cl2 Cl 0.78122(7) 0.92042(5) 0.86867(5) 0.02101(14) Uani 1 1 d . . . . .
O4 O 0.86264(19) 0.60535(13) 0.29254(13) 0.0185(4) Uani 1 1 d . . . . .
O1 O 0.47575(19) 0.92936(12) 0.39414(13) 0.0200(4) Uani 1 1 d . . . . .
O2 O 0.48675(19) 0.73468(13) 0.26049(13) 0.0200(4) Uani 1 1 d . . . . .
O3 O 0.88078(19) 0.81987(13) 0.41134(13) 0.0202(4) Uani 1 1 d . . . . .
N2 N 0.4748(2) 0.75206(15) 0.88273(15) 0.0136(4) Uani 1 1 d . . . . .
N1 N 0.4807(2) 0.61132(15) 0.63009(15) 0.0122(4) Uani 1 1 d . . . . .
C24 C 0.4094(3) 0.54929(17) 0.73238(17) 0.0135(5) Uani 1 1 d . . . . .
H24A H 0.425839 0.473215 0.722193 0.016 Uiso 1 1 calc R . . . .
H24B H 0.295330 0.566637 0.751962 0.016 Uiso 1 1 calc R . . . .
C26 C 0.3937(3) 0.66490(18) 0.88289(17) 0.0135(5) Uani 1 1 d . . . . .
C4 C 0.4057(3) 0.87305(18) 0.48493(18) 0.0147(5) Uani 1 1 d . . . . .
C15 C 0.6892(3) 0.78035(17) 0.33053(18) 0.0130(4) Uani 1 1 d . . . . .
C29 C 0.2329(3) 0.84024(19) 0.97826(19) 0.0175(5) Uani 1 1 d . . . . .
H29 H 0.181041 0.901466 1.008895 0.021 Uiso 1 1 calc R . . . .
C7 C 0.6787(3) 0.61804(17) 0.46124(17) 0.0118(4) Uani 1 1 d . . . . .
C30 C 0.3931(3) 0.83771(19) 0.92972(19) 0.0171(5) Uani 1 1 d . . . . .
H30 H 0.448208 0.898190 0.929228 0.021 Uiso 1 1 calc R . . . .
C5 C 0.4802(3) 0.76728(17) 0.50465(17) 0.0123(4) Uani 1 1 d . . . . .
C16 C 0.6247(3) 0.78727(18) 0.24461(19) 0.0158(5) Uani 1 1 d . . . . .
C10 C 0.8156(3) 0.42178(19) 0.52975(19) 0.0181(5) Uani 1 1 d . . . . .
H10 H 0.863470 0.358129 0.552971 0.022 Uiso 1 1 calc R . . . .
C17 C 0.6979(3) 0.84404(19) 0.15034(19) 0.0199(5) Uani 1 1 d . . . . .
H17 H 0.654635 0.848517 0.092722 0.024 Uiso 1 1 calc R . . . .
C9 C 0.8770(3) 0.46580(18) 0.42669(19) 0.0165(5) Uani 1 1 d . . . . .
H9 H 0.962161 0.430512 0.381620 0.020 Uiso 1 1 calc R . . . .
C8 C 0.8110(3) 0.56111(18) 0.39243(18) 0.0136(5) Uani 1 1 d . . . . .
C13 C 0.4111(3) 0.70932(17) 0.60425(18) 0.0127(4) Uani 1 1 d . . . . .
C6 C 0.6128(3) 0.72010(18) 0.43328(18) 0.0128(5) Uani 1 1 d . . . . .
C27 C 0.2323(3) 0.66187(19) 0.93369(18) 0.0164(5) Uani 1 1 d . . . . .
H27 H 0.179689 0.599841 0.935821 0.020 Uiso 1 1 calc R . . . .
C3 C 0.2750(3) 0.91267(19) 0.55608(19) 0.0166(5) Uani 1 1 d . . . . .
H3 H 0.229601 0.980634 0.542073 0.020 Uiso 1 1 calc R . . . .
C11 C 0.6878(3) 0.46912(18) 0.59740(19) 0.0157(5) Uani 1 1 d . . . . .
H11 H 0.649047 0.437473 0.665349 0.019 Uiso 1 1 calc R . . . .
C25 C 0.4776(3) 0.57060(18) 0.82411(18) 0.0141(5) Uani 1 1 d . . . . .
H25A H 0.469552 0.506817 0.873103 0.017 Uiso 1 1 calc R . . . .
H25B H 0.589768 0.583651 0.796591 0.017 Uiso 1 1 calc R . . . .
C12 C 0.6148(3) 0.56611(17) 0.56402(18) 0.0124(4) Uani 1 1 d . . . . .
C20 C 0.8287(3) 0.83125(18) 0.32172(19) 0.0151(5) Uani 1 1 d . . . . .
C28 C 0.1494(3) 0.75028(19) 0.98098(18) 0.0180(5) Uani 1 1 d . . . . .
H28 H 0.040917 0.749481 1.013667 0.022 Uiso 1 1 calc R . . . .
C18 C 0.8362(3) 0.89367(19) 0.1439(2) 0.0221(5) Uani 1 1 d . . . . .
H18 H 0.885660 0.931565 0.081021 0.026 Uiso 1 1 calc R . . . .
C2 C 0.2088(3) 0.8517(2) 0.64994(19) 0.0194(5) Uani 1 1 d . . . . .
H2 H 0.118101 0.879222 0.696797 0.023 Uiso 1 1 calc R . . . .
C1 C 0.2739(3) 0.75273(19) 0.67455(19) 0.0176(5) Uani 1 1 d . . . . .
H1 H 0.227788 0.713840 0.737659 0.021 Uiso 1 1 calc R . . . .
C19 C 0.9034(3) 0.88863(19) 0.2287(2) 0.0205(5) Uani 1 1 d . . . . .
H19 H 0.996134 0.922860 0.223178 0.025 Uiso 1 1 calc R . . . .
C14 C 0.3959(3) 1.02656(18) 0.3615(2) 0.0195(5) Uani 1 1 d . . . . .
H14A H 0.460596 1.057752 0.296310 0.029 Uiso 1 1 calc GR . . . .
H14B H 0.378574 1.076361 0.414544 0.029 Uiso 1 1 calc GR . . . .
H14C H 0.295285 1.010598 0.351810 0.029 Uiso 1 1 calc GR . . . .
C22 C 1.0282(3) 0.8637(2) 0.4074(2) 0.0253(6) Uani 1 1 d . . . . .
H22A H 1.112221 0.830911 0.355029 0.038 Uiso 1 1 calc GR . . . .
H22B H 1.050912 0.849864 0.474964 0.038 Uiso 1 1 calc GR . . . .
H22C H 1.020758 0.939849 0.389530 0.038 Uiso 1 1 calc GR . . . .
C21 C 0.4064(3) 0.7519(2) 0.1784(2) 0.0240(6) Uani 1 1 d . . . . .
H21A H 0.472853 0.723390 0.115626 0.036 Uiso 1 1 calc GR . . . .
H21B H 0.384086 0.827536 0.164604 0.036 Uiso 1 1 calc GR . . . .
H21C H 0.308233 0.716304 0.199877 0.036 Uiso 1 1 calc GR . . . .
C23 C 0.9942(3) 0.5520(2) 0.2222(2) 0.0237(6) Uani 1 1 d . . . . .
H23A H 1.013394 0.589501 0.153278 0.036 Uiso 1 1 calc GR . . . .
H23B H 0.969578 0.479532 0.218542 0.036 Uiso 1 1 calc GR . . . .
H23C H 1.087634 0.551251 0.247739 0.036 Uiso 1 1 calc GR . . . .

loop_
_atom_site_aniso_label
_atom_site_aniso_U_11
_atom_site_aniso_U_22
_atom_site_aniso_U_33
_atom_site_aniso_U_23
_atom_site_aniso_U_13
_atom_site_aniso_U_12
Co1 0.01395(16) 0.01419(17) 0.01376(17) -0.00096(12) -0.00247(12) -0.00202(12)
Cl3 0.0217(3) 0.0189(3) 0.0203(3) 0.0016(2) -0.0068(2) 0.0012(2)
Cl1 0.0183(3) 0.0198(3) 0.0155(3) -0.0032(2) -0.0009(2) 0.0005(2)
Cl2 0.0264(3) 0.0185(3) 0.0187(3) -0.0017(2) -0.0041(2) -0.0099(2)
O4 0.0202(9) 0.0165(9) 0.0133(9) -0.0003(7) 0.0038(7) 0.0022(7)
O1 0.0199(9) 0.0117(8) 0.0233(10) 0.0055(7) -0.0006(7) 0.0025(7)
O2 0.0225(9) 0.0241(9) 0.0160(9) 0.0031(7) -0.0098(7) -0.0071(7)
O3 0.0153(8) 0.0247(9) 0.0213(9) -0.0015(7) -0.0040(7) -0.0089(7)
N2 0.0152(9) 0.0149(10) 0.0111(10) -0.0009(8) -0.0042(8) -0.0009(8)
N1 0.0113(9) 0.0128(9) 0.0119(10) -0.0010(8) -0.0019(7) -0.0014(7)
C24 0.0151(11) 0.0114(11) 0.0128(11) -0.0002(9) -0.0011(9) -0.0023(9)
C26 0.0161(11) 0.0145(11) 0.0095(11) 0.0008(9) -0.0028(9) -0.0016(9)
C4 0.0151(11) 0.0140(11) 0.0170(12) -0.0013(9) -0.0068(9) -0.0027(9)
C15 0.0142(11) 0.0097(11) 0.0125(11) 0.0005(9) 0.0003(9) -0.0005(8)
C29 0.0206(12) 0.0159(12) 0.0152(12) -0.0025(10) -0.0044(10) 0.0044(9)
C7 0.0130(10) 0.0112(11) 0.0127(11) -0.0006(9) -0.0052(9) -0.0035(8)
C30 0.0180(12) 0.0170(12) 0.0168(12) -0.0009(10) -0.0052(10) -0.0025(9)
C5 0.0130(10) 0.0132(11) 0.0117(11) -0.0009(9) -0.0044(9) -0.0021(9)
C16 0.0180(11) 0.0114(11) 0.0167(12) -0.0015(9) -0.0031(9) 0.0019(9)
C10 0.0191(12) 0.0132(11) 0.0220(13) -0.0006(10) -0.0062(10) 0.0000(9)
C17 0.0253(13) 0.0177(12) 0.0134(12) 0.0023(10) -0.0019(10) 0.0027(10)
C9 0.0144(11) 0.0173(12) 0.0176(12) -0.0046(10) -0.0032(9) 0.0006(9)
C8 0.0123(10) 0.0161(11) 0.0131(11) -0.0020(9) -0.0030(9) -0.0041(9)
C13 0.0117(10) 0.0132(11) 0.0146(12) -0.0026(9) -0.0054(9) -0.0005(8)
C6 0.0118(10) 0.0144(11) 0.0140(12) -0.0023(9) -0.0054(9) -0.0038(9)
C27 0.0192(12) 0.0173(12) 0.0126(12) 0.0009(9) -0.0037(9) -0.0045(9)
C3 0.0150(11) 0.0145(12) 0.0216(13) -0.0033(10) -0.0079(10) 0.0048(9)
C11 0.0193(12) 0.0124(11) 0.0145(12) 0.0016(9) -0.0030(9) -0.0032(9)
C25 0.0151(11) 0.0140(11) 0.0121(11) 0.0007(9) -0.0024(9) -0.0011(9)
C12 0.0125(10) 0.0118(11) 0.0142(11) -0.0019(9) -0.0054(9) -0.0020(8)
C20 0.0142(11) 0.0133(11) 0.0173(12) -0.0032(9) -0.0021(9) -0.0014(9)
C28 0.0151(11) 0.0228(13) 0.0140(12) -0.0003(10) -0.0011(9) 0.0006(10)
C18 0.0249(13) 0.0152(12) 0.0181(13) 0.0042(10) 0.0054(10) 0.0017(10)
C2 0.0162(11) 0.0254(13) 0.0153(12) -0.0051(10) -0.0021(9) 0.0046(10)
C1 0.0139(11) 0.0223(13) 0.0143(12) -0.0014(10) 0.0002(9) 0.0001(9)
C19 0.0168(12) 0.0168(12) 0.0233(14) -0.0004(10) 0.0034(10) -0.0042(10)
C14 0.0231(12) 0.0123(12) 0.0240(14) 0.0025(10) -0.0097(10) 0.0010(10)
C22 0.0146(12) 0.0230(14) 0.0402(17) -0.0042(12) -0.0092(11) -0.0035(10)
C21 0.0266(14) 0.0289(14) 0.0211(14) 0.0001(11) -0.0148(11) -0.0021(11)
C23 0.0200(12) 0.0251(14) 0.0185(13) -0.0020(11) 0.0069(10) 0.0025(10)

loop_
_atom_type_symbol
_atom_type_description
_atom_type_scat_dispersion_real
_atom_type_scat_dispersion_imag
_atom_type_scat_source
C C 0.0033 0.0016 'International Tables Vol C Tables 4.2.6.8 and 6.1.1.4'
H H 0.0000 0.0000 'International Tables Vol C Tables 4.2.6.8 and 6.1.1.4'
Cl Cl 0.1484 0.1585 'International Tables Vol C Tables 4.2.6.8 and 6.1.1.4'
Co Co 0.3494 0.9721 'International Tables Vol C Tables 4.2.6.8 and 6.1.1.4'
N N 0.0061 0.0033 'International Tables Vol C Tables 4.2.6.8 and 6.1.1.4'
O O 0.0106 0.0060 'International Tables Vol C Tables 4.2.6.8 and 6.1.1.4'

loop_
_geom_angle_atom_site_label_1
_geom_angle_atom_site_label_2
_geom_angle_atom_site_label_3
_geom_angle
_geom_angle_site_symmetry_1
_geom_angle_site_symmetry_3
_geom_angle_publ_flag
Cl3 Co1 Cl2 113.38(3) . . ?
Cl1 Co1 Cl3 116.79(3) . . ?
Cl1 Co1 Cl2 109.07(2) . . ?
N2 Co1 Cl3 101.52(5) . . ?
N2 Co1 Cl1 108.45(5) . . ?
N2 Co1 Cl2 106.83(6) . . ?
C8 O4 C23 118.47(18) . . ?
C4 O1 C14 119.16(19) . . ?
C16 O2 C21 116.45(18) . . ?
C20 O3 C22 118.02(19) . . ?
C26 N2 Co1 124.56(15) . . ?
C30 N2 Co1 116.31(15) . . ?
C30 N2 C26 117.97(19) . . ?
C13 N1 C24 119.96(18) . . ?
C13 N1 C12 122.31(19) . . ?
C12 N1 C24 117.72(18) . . ?
N1 C24 H24A 108.6 . . ?
N1 C24 H24B 108.6 . . ?
N1 C24 C25 114.62(17) . . ?
H24A C24 H24B 107.6 . . ?
C25 C24 H24A 108.6 . . ?
C25 C24 H24B 108.6 . . ?
N2 C26 C27 121.0(2) . . ?
N2 C26 C25 119.73(19) . . ?
C27 C26 C25 119.2(2) . . ?
O1 C4 C5 116.1(2) . . ?
O1 C4 C3 122.7(2) . . ?
C3 C4 C5 121.2(2) . . ?
C16 C15 C6 121.96(19) . . ?
C16 C15 C20 119.2(2) . . ?
C20 C15 C6 118.8(2) . . ?
C30 C29 H29 120.5 . . ?
C30 C29 C28 119.1(2) . . ?
C28 C29 H29 120.5 . . ?
C6 C7 C8 124.1(2) . . ?
C6 C7 C12 119.3(2) . . ?
C12 C7 C8 116.6(2) . . ?
N2 C30 C29 123.4(2) . . ?
N2 C30 H30 118.3 . . ?
C29 C30 H30 118.3 . . ?
C13 C5 C4 116.3(2) . . ?
C6 C5 C4 124.2(2) . . ?
C6 C5 C13 119.5(2) . . ?
O2 C16 C15 115.3(2) . . ?
O2 C16 C17 124.0(2) . . ?
C15 C16 C17 120.7(2) . . ?
C9 C10 H10 118.9 . . ?
C11 C10 H10 118.9 . . ?
C11 C10 C9 122.1(2) . . ?
C16 C17 H17 120.6 . . ?
C18 C17 C16 118.7(2) . . ?
C18 C17 H17 120.6 . . ?
C10 C9 H9 120.2 . . ?
C8 C9 C10 119.6(2) . . ?
C8 C9 H9 120.2 . . ?
O4 C8 C7 116.74(19) . . ?
O4 C8 C9 121.9(2) . . ?
C9 C8 C7 121.3(2) . . ?
N1 C13 C5 119.2(2) . . ?
N1 C13 C1 120.4(2) . . ?
C1 C13 C5 120.4(2) . . ?
C7 C6 C15 119.9(2) . . ?
C7 C6 C5 119.7(2) . . ?
C5 C6 C15 120.3(2) . . ?
C26 C27 H27 119.8 . . ?
C28 C27 C26 120.5(2) . . ?
C28 C27 H27 119.8 . . ?
C4 C3 H3 119.8 . . ?
C4 C3 C2 120.3(2) . . ?
C2 C3 H3 119.8 . . ?
C10 C11 H11 120.1 . . ?
C10 C11 C12 119.8(2) . . ?
C12 C11 H11 120.1 . . ?
C24 C25 H25A 108.9 . . ?
C24 C25 H25B 108.9 . . ?
C26 C25 C24 113.41(18) . . ?
C26 C25 H25A 108.9 . . ?
C26 C25 H25B 108.9 . . ?
H25A C25 H25B 107.7 . . ?
N1 C12 C7 119.6(2) . . ?
N1 C12 C11 120.0(2) . . ?
C11 C12 C7 120.4(2) . . ?
O3 C20 C15 114.3(2) . . ?
O3 C20 C19 124.7(2) . . ?
C19 C20 C15 121.1(2) . . ?
C29 C28 H28 121.0 . . ?
C27 C28 C29 118.0(2) . . ?
C27 C28 H28 121.0 . . ?
C17 C18 H18 119.0 . . ?
C17 C18 C19 121.9(2) . . ?
C19 C18 H18 119.0 . . ?
C3 C2 H2 119.2 . . ?
C1 C2 C3 121.7(2) . . ?
C1 C2 H2 119.2 . . ?
C13 C1 H1 120.0 . . ?
C2 C1 C13 120.0(2) . . ?
C2 C1 H1 120.0 . . ?
C20 C19 C18 118.3(2) . . ?
C20 C19 H19 120.8 . . ?
C18 C19 H19 120.8 . . ?
O1 C14 H14A 109.5 . . ?
O1 C14 H14B 109.5 . . ?
O1 C14 H14C 109.5 . . ?
H14A C14 H14B 109.5 . . ?
H14A C14 H14C 109.5 . . ?
H14B C14 H14C 109.5 . . ?
O3 C22 H22A 109.5 . . ?
O3 C22 H22B 109.5 . . ?
O3 C22 H22C 109.5 . . ?
H22A C22 H22B 109.5 . . ?
H22A C22 H22C 109.5 . . ?
H22B C22 H22C 109.5 . . ?
O2 C21 H21A 109.5 . . ?
O2 C21 H21B 109.5 . . ?
O2 C21 H21C 109.5 . . ?
H21A C21 H21B 109.5 . . ?
H21A C21 H21C 109.5 . . ?
H21B C21 H21C 109.5 . . ?
O4 C23 H23A 109.5 . . ?
O4 C23 H23B 109.5 . . ?
O4 C23 H23C 109.5 . . ?
H23A C23 H23B 109.5 . . ?
H23A C23 H23C 109.5 . . ?
H23B C23 H23C 109.5 . . ?

loop_
_geom_bond_atom_site_label_1
_geom_bond_atom_site_label_2
_geom_bond_distance
_geom_bond_site_symmetry_2
_geom_bond_publ_flag
Co1 Cl3 2.2656(7) . ?
Co1 Cl1 2.2462(7) . ?
Co1 Cl2 2.2710(6) . ?
Co1 N2 2.0842(18) . ?
O4 C8 1.351(3) . ?
O4 C23 1.434(3) . ?
O1 C4 1.348(3) . ?
O1 C14 1.435(3) . ?
O2 C16 1.378(3) . ?
O2 C21 1.429(3) . ?
O3 C20 1.367(3) . ?
O3 C22 1.427(3) . ?
N2 C26 1.351(3) . ?
N2 C30 1.348(3) . ?
N1 C24 1.495(3) . ?
N1 C13 1.374(3) . ?
N1 C12 1.377(3) . ?
C24 H24A 0.9700 . ?
C24 H24B 0.9700 . ?
C24 C25 1.540(3) . ?
C26 C27 1.391(3) . ?
C26 C25 1.508(3) . ?
C4 C5 1.455(3) . ?
C4 C3 1.364(3) . ?
C15 C16 1.386(3) . ?
C15 C6 1.499(3) . ?
C15 C20 1.393(3) . ?
C29 H29 0.9300 . ?
C29 C30 1.373(3) . ?
C29 C28 1.386(3) . ?
C7 C8 1.450(3) . ?
C7 C6 1.411(3) . ?
C7 C12 1.433(3) . ?
C30 H30 0.9300 . ?
C5 C13 1.441(3) . ?
C5 C6 1.412(3) . ?
C16 C17 1.391(3) . ?
C10 H10 0.9300 . ?
C10 C9 1.397(3) . ?
C10 C11 1.363(3) . ?
C17 H17 0.9300 . ?
C17 C18 1.382(3) . ?
C9 H9 0.9300 . ?
C9 C8 1.368(3) . ?
C13 C1 1.412(3) . ?
C27 H27 0.9300 . ?
C27 C28 1.381(3) . ?
C3 H3 0.9300 . ?
C3 C2 1.398(3) . ?
C11 H11 0.9300 . ?
C11 C12 1.408(3) . ?
C25 H25A 0.9700 . ?
C25 H25B 0.9700 . ?
C20 C19 1.387(3) . ?
C28 H28 0.9300 . ?
C18 H18 0.9300 . ?
C18 C19 1.388(4) . ?
C2 H2 0.9300 . ?
C2 C1 1.363(3) . ?
C1 H1 0.9300 . ?
C19 H19 0.9300 . ?
C14 H14A 0.9600 . ?
C14 H14B 0.9600 . ?
C14 H14C 0.9600 . ?
C22 H22A 0.9600 . ?
C22 H22B 0.9600 . ?
C22 H22C 0.9600 . ?
C21 H21A 0.9600 . ?
C21 H21B 0.9600 . ?
C21 H21C 0.9600 . ?
C23 H23A 0.9600 . ?
C23 H23B 0.9600 . ?
C23 H23C 0.9600 . ?
